data_1561299
loop_
_publ_author_name
'Zhou, Wanli'
'Zheng, Yanping'
'Peng, Jun'

_publ_section_title
;
 Cu-containing Keggin-type polyoxometalates-based organic-inorganic
 hybrids with double electro-catalytic behaviors
;
_journal_name_full 'Journal of Solid State Chemistry'
_journal_page_first 786
_journal_page_last 791
_journal_paper_doi 10.1016/j.jssc.2017.12.016
_journal_volume 258
_journal_year 2018
_chemical_formula_moiety 'C44 H40 Cu4 Mo12 N20 O42 P'
_chemical_formula_sum 'C44 H40 Cu4 Mo12 N20 O42 P'
_chemical_formula_weight 2957.37
_space_group_crystal_system triclinic
_space_group_IT_number 2
_space_group_name_Hall '-P 1'
_space_group_name_H-M_alt 'P -1'
_atom_sites_solution_hydrogens geom
_cell_angle_alpha 109.786(5)
_cell_angle_beta 107.707(5)
_cell_angle_gamma 102.402(5)
_cell_formula_units_Z 1
_cell_length_a 10.968(5)
_cell_length_b 13.855(5)
_cell_length_c 14.531(5)
_cell_measurement_reflns_used 13182
_cell_measurement_temperature 293(2)
_cell_measurement_theta_max 29.282
_cell_measurement_theta_min 3.016
_cell_volume 1850.8(13)
_computing_cell_refinement CrysAlis
_computing_data_collection 'CrysAlis (Oxford Diffraction,2006)'
_computing_data_reduction CrysAlis
_computing_molecular_graphics 'Bruker SHELXTL'
_computing_publication_material 'Bruker SHELXTL'
_computing_structure_refinement 'SHELXL-2014/7 (Sheldrick, 2014)'
_computing_structure_solution 'SHELXS-97 (Sheldrick, 1990)'
_diffrn_ambient_temperature 293(2)
_diffrn_measured_fraction_theta_full 0.996
_diffrn_measured_fraction_theta_max 0.837
_diffrn_measurement_device_type 'Xcalibur, Ruby, Gemini ultra'
_diffrn_measurement_method '\w scan'
_diffrn_radiation_type MoK\a
_diffrn_radiation_wavelength 0.71069
_diffrn_reflns_av_R_equivalents 0.0282
_diffrn_reflns_av_unetI/netI 0.0640
_diffrn_reflns_Laue_measured_fraction_full 0.996
_diffrn_reflns_Laue_measured_fraction_max 0.837
_diffrn_reflns_limit_h_max 14
_diffrn_reflns_limit_h_min -14
_diffrn_reflns_limit_k_max 18
_diffrn_reflns_limit_k_min -18
_diffrn_reflns_limit_l_max 14
_diffrn_reflns_limit_l_min -19
_diffrn_reflns_number 13182
_diffrn_reflns_point_group_measured_fraction_full 0.996
_diffrn_reflns_point_group_measured_fraction_max 0.837
_diffrn_reflns_theta_full 25.240
_diffrn_reflns_theta_max 29.282
_diffrn_reflns_theta_min 3.016
_diffrn_source 'fine-focus sealed tube'
_exptl_absorpt_coefficient_mu 3.210
_exptl_absorpt_correction_T_max 0.448
_exptl_absorpt_correction_T_min 0.279
_exptl_absorpt_correction_type multi-scan
_exptl_absorpt_process_details 'SADABS, Sheldrick, 1996'
_exptl_crystal_colour yellow
_exptl_crystal_density_diffrn 2.653
_exptl_crystal_density_method 'not measured'
_exptl_crystal_description block
_exptl_crystal_F_000 1415
_exptl_crystal_size_max 0.41
_exptl_crystal_size_mid 0.35
_exptl_crystal_size_min 0.25
_refine_diff_density_max 1.105
_refine_diff_density_min -1.725
_refine_diff_density_rms 0.187
_refine_ls_extinction_coef .
_refine_ls_extinction_method none
_refine_ls_goodness_of_fit_ref 1.016
_refine_ls_hydrogen_treatment constr
_refine_ls_matrix_type full
_refine_ls_number_parameters 574
_refine_ls_number_reflns 8450
_refine_ls_number_restraints 6
_refine_ls_restrained_S_all 1.020
_refine_ls_R_factor_all 0.0802
_refine_ls_R_factor_gt 0.0522
_refine_ls_shift/su_max 0.001
_refine_ls_shift/su_mean 0.000
_refine_ls_structure_factor_coef Fsqd
_refine_ls_weighting_details 'w=1/[\s^2^(Fo^2^)+(0.0683P)^2^+3.3348P] where P=(Fo^2^+2Fc^2^)/3'
_refine_ls_weighting_scheme calc
_refine_ls_wR_factor_gt 0.1250
_refine_ls_wR_factor_ref 0.1449
_reflns_Friedel_coverage 0.000
_reflns_Friedel_fraction_full .
_reflns_Friedel_fraction_max .
_reflns_number_gt 6041
_reflns_number_total 8450
_reflns_threshold_expression 'I > 2\s(I)'
_cod_data_source_file mmc2.CIF
_cod_data_source_block 3
_cod_database_code 1561299
_shelx_space_group_comment
;
The symmetry employed for this shelxl refinement is uniquely defined
by the following loop, which should always be used as a source of
symmetry information in preference to the above space-group names.
They are only intended as comments.
;

loop_
_space_group_symop_operation_xyz
'x, y, z'
'-x, -y, -z'

loop_
_atom_site_label
_atom_site_type_symbol
_atom_site_fract_x
_atom_site_fract_y
_atom_site_fract_z
_atom_site_U_iso_or_equiv
_atom_site_adp_type
_atom_site_occupancy
_atom_site_site_symmetry_order
_atom_site_calc_flag
_atom_site_refinement_flags_posn
_atom_site_refinement_flags_adp
_atom_site_refinement_flags_occupancy
_atom_site_disorder_assembly
_atom_site_disorder_group
Mo1 Mo 0.34459(6) 0.97227(5) 0.17496(4) 0.02591(15) Uani 1 1 d . . . . .
Mo2 Mo 0.36261(7) 1.19804(5) 0.11017(5) 0.03163(17) Uani 1 1 d . . . . .
Mo3 Mo 0.14004(7) 0.93015(5) -0.08637(5) 0.03356(17) Uani 1 1 d . . . . .
Mo4 Mo 0.72457(7) 1.27080(4) 0.19331(5) 0.03001(16) Uani 1 1 d . . . . .
Mo5 Mo 0.70402(7) 1.04886(5) 0.26408(4) 0.02911(16) Uani 1 1 d . . . . .
Mo6 Mo 0.48661(7) 0.77554(5) 0.06833(5) 0.03293(17) Uani 1 1 d . . . . .
P1 P 0.5000 1.0000 0.0000 0.0250(5) Uani 1 2 d S . P . .
Cu1 Cu 0.95195(13) 1.96480(8) 0.67784(9) 0.0554(3) Uani 1 1 d . . . . .
Cu2 Cu 0.29646(14) 0.93988(9) 0.44343(11) 0.0648(4) Uani 1 1 d . . . . .
O1 O 0.1557(9) 0.7902(6) -0.1472(7) 0.084(2) Uani 1 1 d . U . . .
O1W O 0.5819(14) 0.5172(8) 0.1826(9) 0.145(4) Uani 1 1 d . . . . .
O2 O 0.6352(7) 0.8936(5) 0.1901(6) 0.073(2) Uani 1 1 d . . . . .
O3 O 0.5153(9) 1.1200(7) 0.0383(7) 0.028(2) Uani 0.5 1 d . . P . .
O4 O 0.3339(7) 0.7097(7) -0.0651(5) 0.077(2) Uani 1 1 d . . . . .
O5 O 0.3996(8) 1.2370(7) 0.0048(5) 0.085(3) Uani 1 1 d . . . . .
O6 O 0.1885(8) 0.9177(5) 0.0465(5) 0.072(2) Uani 1 1 d . . . . .
O7 O 0.2056(9) 1.0832(5) -0.0055(5) 0.080(2) Uani 1 1 d . . . . .
O8 O 0.7326(10) 1.1956(6) 0.2815(7) 0.094(3) Uani 1 1 d . . . . .
O9 O 0.3691(7) 0.8381(5) 0.1274(6) 0.081(3) Uani 1 1 d . . . . .
O10 O 0.1687(10) 0.9523(6) -0.2001(7) 0.085(3) Uani 1 1 d . . . . .
O11 O 0.5334(7) 1.0400(5) 0.2713(6) 0.078(2) Uani 1 1 d . . . . .
O12 O 0.5529(7) 1.2719(7) 0.1970(5) 0.077(2) Uani 1 1 d . . . . .
O13 O 0.3559(9) 1.1189(5) 0.1916(5) 0.082(3) Uani 1 1 d . . . . .
O14 O 0.4808(8) 0.6726(6) 0.1035(6) 0.075(2) Uani 1 1 d . . . . .
O15 O 0.8291(7) 1.3979(5) 0.2829(5) 0.063(2) Uani 1 1 d . . . . .
O16 O 0.8002(7) 1.0674(5) 0.3865(5) 0.0575(17) Uani 1 1 d . . . . .
O17 O 0.2989(9) 1.2911(6) 0.1600(5) 0.075(2) Uani 1 1 d . . . . .
O18 O 0.2742(7) 0.9602(5) 0.2598(5) 0.063(2) Uani 1 1 d . . . . .
O19 O -0.0280(6) 0.8983(5) -0.1306(5) 0.0629(18) Uani 1 1 d . . . . .
O20 O 0.6417(10) 1.0704(7) 0.0975(7) 0.027(2) Uani 0.5 1 d . . P . .
O21 O 0.5024(10) 0.9635(7) 0.0884(7) 0.031(2) Uani 0.5 1 d . . P . .
O22 O 0.3874(10) 1.0191(7) 0.0381(7) 0.030(2) Uani 0.5 1 d . . P . .
C1 C 0.8839(12) 1.7584(8) 0.5027(8) 0.065(3) Uani 1 1 d . . . . .
H1 H 0.9264 1.7913 0.4689 0.078 Uiso 1 1 calc R U . . .
C2 C 0.8250(12) 1.6476(8) 0.4672(8) 0.066(3) Uani 1 1 d . . . . .
H2 H 0.8204 1.5918 0.4069 0.079 Uiso 1 1 calc R U . . .
C3 C 0.8048(10) 1.7370(7) 0.6127(7) 0.053(2) Uani 1 1 d . . . . .
H3 H 0.7817 1.7521 0.6712 0.064 Uiso 1 1 calc R U . . .
C4 C 0.6460(11) 1.4398(7) 0.4454(7) 0.057(3) Uani 1 1 d . . . . .
H4 H 0.6568 1.4383 0.3839 0.069 Uiso 1 1 calc R U . . .
C5 C 0.7000(10) 1.5359(7) 0.5371(7) 0.049(2) Uani 1 1 d . . . . .
C6 C 0.6841(10) 1.5393(7) 0.6261(6) 0.050(2) Uani 1 1 d . . . . .
H6 H 0.7219 1.6057 0.6871 0.061 Uiso 1 1 calc R U . . .
C7 C 0.6156(10) 1.4497(6) 0.6285(6) 0.046(2) Uani 1 1 d . . . . .
H7 H 0.6038 1.4530 0.6901 0.055 Uiso 1 1 calc R U . . .
C8 C 0.5642(10) 1.3551(6) 0.5416(6) 0.045(2) Uani 1 1 d . . . . .
C9 C 0.4458(11) 1.1547(7) 0.4799(7) 0.055(3) Uani 1 1 d . . . . .
H9 H 0.4532 1.1295 0.4145 0.066 Uiso 1 1 calc R U . . .
C10 C 0.4611(11) 1.2641(7) 0.6366(7) 0.061(3) Uani 1 1 d . . . . .
H10 H 0.4793 1.3260 0.6976 0.073 Uiso 1 1 calc R U . . .
C11 C 0.3984(12) 1.1609(7) 0.6149(8) 0.065(3) Uani 1 1 d . . . . .
H11 H 0.3664 1.1384 0.6594 0.078 Uiso 1 1 calc R U . . .
C12 C 0.2067(10) 0.7242(6) 0.2803(7) 0.050(2) Uani 1 1 d . . . . .
H12 H 0.2458 0.7497 0.2406 0.059 Uiso 1 1 calc R U . . .
C13 C 0.0984(11) 0.6145(7) 0.3302(8) 0.059(3) Uani 1 1 d . . . . .
H13 H 0.0500 0.5517 0.3320 0.071 Uiso 1 1 calc R U . . .
C14 C 0.1423(11) 0.7171(7) 0.4047(8) 0.059(3) Uani 1 1 d . . . . .
H14 H 0.1289 0.7386 0.4677 0.071 Uiso 1 1 calc R U . . .
C15 C 0.1236(10) 0.5279(7) 0.1591(7) 0.046(2) Uani 1 1 d . . . . .
C16 C 0.0222(11) 0.4278(7) 0.1181(9) 0.067(3) Uani 1 1 d . . . . .
H16 H -0.0382 0.4164 0.1498 0.081 Uiso 1 1 calc R U . . .
C17 C 0.0139(12) 0.3449(7) 0.0281(8) 0.072(3) Uani 1 1 d . . . . .
H17 H -0.0545 0.2764 -0.0030 0.086 Uiso 1 1 calc R U . . .
C18 C 0.1050(9) 0.3629(6) -0.0155(7) 0.044(2) Uani 1 1 d . . . . .
C19 C 0.2001(10) 0.4621(7) 0.0276(8) 0.061(3) Uani 1 1 d . . . . .
H19 H 0.2607 0.4743 -0.0037 0.073 Uiso 1 1 calc R U . . .
C20 C 0.0267(9) 0.1715(6) -0.1509(7) 0.048(2) Uani 1 1 d . . . . .
H20 H -0.0232 0.1401 -0.1202 0.058 Uiso 1 1 calc R U . . .
C21 C 0.1591(11) 0.2944(7) -0.1765(8) 0.061(3) Uani 1 1 d . . . . .
H21 H 0.2155 0.3600 -0.1685 0.073 Uiso 1 1 calc R U . . .
C22 C 0.1192(10) 0.1930(7) -0.2568(8) 0.056(2) Uani 1 1 d . . . . .
H22 H 0.1441 0.1772 -0.3145 0.067 Uiso 1 1 calc R U . . .
N1 N 0.8713(8) 1.8124(6) 0.5927(5) 0.0492(18) Uani 1 1 d . . . . .
N2 N 0.7744(8) 1.6368(5) 0.5399(5) 0.0458(18) Uani 1 1 d . . . . .
N3 N 0.5753(10) 1.3457(7) 0.4468(7) 0.077(3) Uani 1 1 d . . . . .
N4 N 0.4943(8) 1.2629(5) 0.5518(5) 0.0432(17) Uani 1 1 d . . . . .
N5 N 0.3879(8) 1.0917(6) 0.5158(6) 0.0527(19) Uani 1 1 d . . . . .
N6 N 0.2118(8) 0.7867(5) 0.3724(6) 0.0525(19) Uani 1 1 d . . . . .
N7 N 0.1380(8) 0.6187(5) 0.2499(6) 0.0494(19) Uani 1 1 d . . . . .
N8 N 0.2112(10) 0.5458(7) 0.1156(8) 0.079(3) Uani 1 1 d . . . . .
N9 N 0.0982(8) 0.2799(5) -0.1083(6) 0.0454(17) Uani 1 1 d . . . . .
N10 N 0.0348(8) 0.1157(6) -0.2394(6) 0.0487(18) Uani 1 1 d . . . . .

loop_
_atom_site_aniso_label
_atom_site_aniso_U_11
_atom_site_aniso_U_22
_atom_site_aniso_U_33
_atom_site_aniso_U_23
_atom_site_aniso_U_13
_atom_site_aniso_U_12
Mo1 0.0242(3) 0.0301(3) 0.0171(3) 0.0056(2) 0.0139(2) -0.0023(2)
Mo2 0.0339(4) 0.0269(3) 0.0290(3) 0.0038(3) 0.0162(3) 0.0103(3)
Mo3 0.0236(4) 0.0420(4) 0.0357(3) 0.0178(3) 0.0157(3) 0.0063(3)
Mo4 0.0345(4) 0.0162(3) 0.0254(3) -0.0013(2) 0.0152(3) -0.0039(2)
Mo5 0.0312(4) 0.0387(3) 0.0154(3) 0.0105(3) 0.0097(2) 0.0104(3)
Mo6 0.0411(4) 0.0250(3) 0.0305(3) 0.0142(3) 0.0149(3) 0.0039(3)
P1 0.0248(14) 0.0250(12) 0.0220(11) 0.0084(10) 0.0119(10) 0.0027(10)
Cu1 0.0561(8) 0.0387(6) 0.0540(7) 0.0114(5) 0.0183(6) 0.0056(5)
Cu2 0.0670(9) 0.0334(5) 0.0786(9) 0.0122(6) 0.0289(7) 0.0105(5)
O1 0.124(6) 0.087(5) 0.106(5) 0.064(4) 0.091(5) 0.058(4)
O1W 0.179(13) 0.093(7) 0.138(9) 0.041(7) 0.040(9) 0.052(7)
O2 0.038(4) 0.062(4) 0.072(4) -0.011(4) 0.014(3) 0.007(3)
O3 0.021(5) 0.026(5) 0.024(5) 0.001(4) 0.009(4) 0.001(4)
O4 0.046(4) 0.133(7) 0.045(4) 0.038(4) 0.023(3) 0.011(4)
O5 0.048(5) 0.141(7) 0.051(4) 0.046(4) 0.017(3) 0.005(5)
O6 0.088(6) 0.041(3) 0.043(3) 0.018(3) -0.006(3) -0.012(3)
O7 0.095(6) 0.042(3) 0.047(4) 0.015(3) -0.010(4) -0.011(4)
O8 0.161(9) 0.087(5) 0.136(7) 0.080(5) 0.131(7) 0.081(6)
O9 0.039(4) 0.053(4) 0.088(5) -0.022(4) 0.011(4) 0.008(3)
O10 0.149(8) 0.075(5) 0.125(6) 0.072(5) 0.120(6) 0.072(5)
O11 0.038(4) 0.058(4) 0.082(5) -0.017(4) 0.016(4) 0.007(3)
O12 0.036(4) 0.144(7) 0.041(3) 0.040(4) 0.017(3) 0.010(4)
O13 0.093(6) 0.048(4) 0.054(4) 0.025(3) -0.013(4) -0.009(4)
O14 0.076(6) 0.064(4) 0.101(6) 0.055(4) 0.039(5) 0.019(4)
O15 0.065(5) 0.045(3) 0.047(3) -0.001(3) 0.028(3) -0.014(3)
O16 0.060(4) 0.063(4) 0.036(3) 0.016(3) 0.011(3) 0.021(3)
O17 0.104(6) 0.079(5) 0.056(4) 0.022(4) 0.041(4) 0.060(5)
O18 0.067(5) 0.057(4) 0.042(3) 0.007(3) 0.032(3) -0.010(3)
O19 0.030(4) 0.072(4) 0.069(4) 0.023(4) 0.016(3) 0.004(3)
O20 0.032(6) 0.017(4) 0.023(4) 0.002(4) 0.014(4) -0.001(4)
O21 0.029(6) 0.031(5) 0.021(4) 0.005(4) 0.013(4) 0.000(4)
O22 0.034(6) 0.029(5) 0.023(5) 0.009(4) 0.012(4) 0.009(4)
C1 0.079(8) 0.052(5) 0.061(6) 0.022(5) 0.038(6) 0.008(5)
C2 0.097(9) 0.052(5) 0.060(6) 0.021(5) 0.057(6) 0.017(5)
C3 0.053(6) 0.042(5) 0.044(5) 0.005(4) 0.022(4) 0.000(4)
C4 0.080(7) 0.040(5) 0.039(4) 0.006(4) 0.034(5) 0.003(5)
C5 0.054(6) 0.037(4) 0.048(5) 0.011(4) 0.023(4) 0.013(4)
C6 0.066(6) 0.033(4) 0.033(4) 0.000(4) 0.024(4) 0.001(4)
C7 0.070(7) 0.033(4) 0.025(4) 0.004(3) 0.024(4) 0.009(4)
C8 0.058(6) 0.033(4) 0.040(4) 0.011(4) 0.022(4) 0.016(4)
C9 0.077(7) 0.036(4) 0.040(5) 0.007(4) 0.027(5) 0.007(4)
C10 0.093(8) 0.035(4) 0.044(5) 0.007(4) 0.038(5) 0.006(5)
C11 0.099(9) 0.043(5) 0.059(6) 0.022(5) 0.050(6) 0.013(5)
C12 0.052(6) 0.033(4) 0.057(5) 0.019(4) 0.019(4) 0.009(4)
C13 0.069(7) 0.039(5) 0.077(7) 0.026(5) 0.046(6) 0.010(4)
C14 0.061(7) 0.050(5) 0.067(6) 0.025(5) 0.033(5) 0.011(5)
C15 0.050(6) 0.042(4) 0.048(5) 0.023(4) 0.018(4) 0.015(4)
C16 0.070(8) 0.041(5) 0.080(7) 0.014(5) 0.041(6) 0.005(5)
C17 0.089(9) 0.033(5) 0.070(7) 0.008(5) 0.042(6) -0.011(5)
C18 0.042(5) 0.035(4) 0.047(5) 0.020(4) 0.011(4) 0.007(4)
C19 0.055(6) 0.045(5) 0.066(6) 0.005(5) 0.035(5) 0.002(4)
C20 0.040(5) 0.033(4) 0.059(5) 0.017(4) 0.014(4) 0.005(4)
C21 0.067(7) 0.043(5) 0.081(7) 0.029(5) 0.045(6) 0.011(5)
C22 0.052(6) 0.056(5) 0.068(6) 0.035(5) 0.032(5) 0.011(4)
N1 0.041(4) 0.044(4) 0.042(4) 0.006(3) 0.015(3) 0.002(3)
N2 0.054(5) 0.036(4) 0.039(4) 0.009(3) 0.023(3) 0.008(3)
N3 0.087(7) 0.066(6) 0.067(6) 0.015(5) 0.042(5) 0.015(5)
N4 0.052(5) 0.032(3) 0.040(4) 0.011(3) 0.019(3) 0.009(3)
N5 0.060(5) 0.042(4) 0.050(4) 0.015(4) 0.022(4) 0.014(4)
N6 0.055(5) 0.030(3) 0.064(5) 0.010(4) 0.029(4) 0.011(3)
N7 0.056(5) 0.028(3) 0.055(4) 0.013(3) 0.021(4) 0.007(3)
N8 0.079(7) 0.058(5) 0.080(6) 0.014(5) 0.043(6) -0.001(5)
N9 0.047(5) 0.034(3) 0.052(4) 0.017(3) 0.019(4) 0.013(3)
N10 0.055(5) 0.040(4) 0.053(4) 0.016(3) 0.026(4) 0.021(3)

loop_
_atom_type_symbol
_atom_type_description
_atom_type_scat_dispersion_real
_atom_type_scat_dispersion_imag
_atom_type_scat_source
C C 0.0033 0.0016 'International Tables Vol C Tables 4.2.6.8 and 6.1.1.4'
H H 0.0000 0.0000 'International Tables Vol C Tables 4.2.6.8 and 6.1.1.4'
N N 0.0061 0.0033 'International Tables Vol C Tables 4.2.6.8 and 6.1.1.4'
O O 0.0106 0.0060 'International Tables Vol C Tables 4.2.6.8 and 6.1.1.4'
P P 0.1023 0.0942 'International Tables Vol C Tables 4.2.6.8 and 6.1.1.4'
Cu Cu 0.3201 1.2651 'International Tables Vol C Tables 4.2.6.8 and 6.1.1.4'
Mo Mo -1.6832 0.6857 'International Tables Vol C Tables 4.2.6.8 and 6.1.1.4'

loop_
_geom_angle_atom_site_label_1
_geom_angle_atom_site_label_2
_geom_angle_atom_site_label_3
_geom_angle
_geom_angle_site_symmetry_1
_geom_angle_site_symmetry_3
O18 Mo1 O9 100.6(4) . .
O18 Mo1 O6 101.5(3) . .
O9 Mo1 O6 89.4(3) . .
O18 Mo1 O11 100.1(3) . .
O9 Mo1 O11 89.4(3) . .
O6 Mo1 O11 158.3(3) . .
O18 Mo1 O13 101.0(4) . .
O9 Mo1 O13 158.3(4) . .
O6 Mo1 O13 88.3(3) . .
O11 Mo1 O13 84.9(3) . .
O18 Mo1 O21 158.6(4) . .
O9 Mo1 O21 65.1(3) . .
O6 Mo1 O21 94.5(3) . .
O11 Mo1 O21 65.4(3) . .
O13 Mo1 O21 93.6(4) . .
O18 Mo1 O22 159.9(4) . .
O9 Mo1 O22 95.0(3) . .
O6 Mo1 O22 65.9(3) . .
O11 Mo1 O22 92.6(4) . .
O13 Mo1 O22 64.5(3) . .
O21 Mo1 O22 41.4(3) . .
O17 Mo2 O13 101.7(4) . .
O17 Mo2 O7 102.6(4) . .
O13 Mo2 O7 89.2(3) . .
O17 Mo2 O12 101.8(4) . .
O13 Mo2 O12 89.0(3) . .
O7 Mo2 O12 155.4(4) . .
O17 Mo2 O5 101.1(4) . .
O13 Mo2 O5 157.2(4) . .
O7 Mo2 O5 86.2(3) . .
O12 Mo2 O5 86.0(3) . .
O17 Mo2 O22 159.8(4) . .
O13 Mo2 O22 64.7(3) . .
O7 Mo2 O22 64.1(3) . .
O12 Mo2 O22 93.1(4) . .
O5 Mo2 O22 93.4(4) . .
O17 Mo2 O3 158.6(4) . .
O13 Mo2 O3 94.7(4) . .
O7 Mo2 O3 91.3(3) . .
O12 Mo2 O3 64.4(3) . .
O5 Mo2 O3 63.2(4) . .
O22 Mo2 O3 41.6(3) . .
O19 Mo3 O7 102.5(4) . .
O19 Mo3 O10 100.1(4) . .
O7 Mo3 O10 89.0(3) . .
O19 Mo3 O1 102.1(4) . .
O7 Mo3 O1 155.5(4) . .
O10 Mo3 O1 86.5(3) . .
O19 Mo3 O6 103.2(3) . .
O7 Mo3 O6 87.8(3) . .
O10 Mo3 O6 156.6(4) . .
O1 Mo3 O6 86.8(3) . .
O19 Mo3 O20 156.8(3) . 2_675
O7 Mo3 O20 93.4(3) . 2_675
O10 Mo3 O20 63.0(3) . 2_675
O1 Mo3 O20 63.2(3) . 2_675
O6 Mo3 O20 94.1(3) . 2_675
O19 Mo3 O22 159.9(3) . .
O7 Mo3 O22 63.3(3) . .
O10 Mo3 O22 94.0(4) . .
O1 Mo3 O22 93.0(4) . .
O6 Mo3 O22 64.0(3) . .
O20 Mo3 O22 43.2(3) 2_675 .
O15 Mo4 O1 102.1(4) . 2_675
O15 Mo4 O8 101.4(4) . .
O1 Mo4 O8 88.6(3) 2_675 .
O15 Mo4 O12 102.1(3) . .
O1 Mo4 O12 155.7(4) 2_675 .
O8 Mo4 O12 86.6(4) . .
O15 Mo4 O4 101.1(3) . 2_675
O1 Mo4 O4 88.0(3) 2_675 2_675
O8 Mo4 O4 157.4(4) . 2_675
O12 Mo4 O4 87.3(3) . 2_675
O15 Mo4 O20 159.1(4) . .
O1 Mo4 O20 63.5(3) 2_675 .
O8 Mo4 O20 64.8(3) . .
O12 Mo4 O20 93.1(3) . .
O4 Mo4 O20 93.8(3) 2_675 .
O15 Mo4 O3 158.6(4) . .
O1 Mo4 O3 93.1(4) 2_675 .
O8 Mo4 O3 93.8(4) . .
O12 Mo4 O3 63.6(3) . .
O4 Mo4 O3 64.1(3) 2_675 .
O20 Mo4 O3 42.4(3) . .
O16 Mo5 O11 101.8(3) . .
O16 Mo5 O2 100.8(3) . .
O11 Mo5 O2 88.0(3) . .
O16 Mo5 O10 101.4(4) . 2_675
O11 Mo5 O10 156.8(4) . 2_675
O2 Mo5 O10 87.1(3) . 2_675
O16 Mo5 O8 102.2(4) . .
O11 Mo5 O8 88.6(3) . .
O2 Mo5 O8 157.0(4) . .
O10 Mo5 O8 87.1(3) 2_675 .
O16 Mo5 O20 158.9(3) . .
O11 Mo5 O20 94.7(4) . .
O2 Mo5 O20 92.8(3) . .
O10 Mo5 O20 62.9(3) 2_675 .
O8 Mo5 O20 64.8(3) . .
O16 Mo5 O21 157.7(3) . .
O11 Mo5 O21 64.3(3) . .
O2 Mo5 O21 63.0(3) . .
O10 Mo5 O21 93.3(4) 2_675 .
O8 Mo5 O21 95.2(4) . .
O20 Mo5 O21 43.3(3) . .
O14 Mo6 O5 102.8(4) . 2_675
O14 Mo6 O4 102.2(4) . .
O5 Mo6 O4 89.0(3) 2_675 .
O14 Mo6 O2 102.0(4) . .
O5 Mo6 O2 89.4(3) 2_675 .
O4 Mo6 O2 155.5(4) . .
O14 Mo6 O9 101.0(4) . .
O5 Mo6 O9 156.2(4) 2_675 .
O4 Mo6 O9 85.7(3) . .
O2 Mo6 O9 86.0(3) . .
O14 Mo6 O3 161.3(3) . 2_675
O5 Mo6 O3 64.2(4) 2_675 2_675
O4 Mo6 O3 65.7(3) . 2_675
O2 Mo6 O3 91.7(3) . 2_675
O9 Mo6 O3 92.6(3) . 2_675
O14 Mo6 O21 157.5(3) . .
O5 Mo6 O21 94.2(4) 2_675 .
O4 Mo6 O21 92.6(4) . .
O2 Mo6 O21 63.2(3) . .
O9 Mo6 O21 63.0(3) . .
O3 Mo6 O21 41.2(3) 2_675 .
O3 P1 O3 180.0 2_675 .
O3 P1 O21 110.5(5) 2_675 2_675
O3 P1 O21 69.5(5) . 2_675
O3 P1 O21 69.5(5) 2_675 .
O3 P1 O21 110.5(5) . .
O21 P1 O21 180.0 2_675 .
O3 P1 O22 70.1(5) 2_675 2_675
O3 P1 O22 109.9(5) . 2_675
O21 P1 O22 68.3(5) 2_675 2_675
O21 P1 O22 111.7(5) . 2_675
O3 P1 O22 109.9(5) 2_675 .
O3 P1 O22 70.1(5) . .
O21 P1 O22 111.7(5) 2_675 .
O21 P1 O22 68.3(5) . .
O22 P1 O22 180.0 2_675 .
O3 P1 O20 71.2(5) 2_675 2_675
O3 P1 O20 108.8(5) . 2_675
O21 P1 O20 72.2(5) 2_675 2_675
O21 P1 O20 107.8(5) . 2_675
O22 P1 O20 108.1(5) 2_675 2_675
O22 P1 O20 71.9(5) . 2_675
O3 P1 O20 108.8(5) 2_675 .
O3 P1 O20 71.2(5) . .
O21 P1 O20 107.8(5) 2_675 .
O21 P1 O20 72.2(5) . .
O22 P1 O20 71.9(5) 2_675 .
O22 P1 O20 108.1(5) . .
O20 P1 O20 180.0 2_675 .
N10 Cu1 N1 178.6(3) 1_676 .
N5 Cu2 N6 177.6(4) . .
Mo4 O1 Mo3 139.7(5) 2_675 .
Mo5 O2 Mo6 141.3(5) . .
P1 O3 O21 55.5(4) . 2_675
P1 O3 O22 55.4(4) . .
O21 O3 O22 93.2(6) 2_675 .
P1 O3 O20 55.6(4) . .
O21 O3 O20 90.1(6) 2_675 .
O22 O3 O20 90.0(6) . .
P1 O3 Mo6 125.9(5) . 2_675
O21 O3 Mo6 70.3(4) 2_675 2_675
O22 O3 Mo6 133.4(6) . 2_675
O20 O3 Mo6 131.5(5) . 2_675
P1 O3 Mo2 123.9(5) . .
O21 O3 Mo2 134.5(6) 2_675 .
O22 O3 Mo2 68.4(4) . .
O20 O3 Mo2 129.2(5) . .
Mo6 O3 Mo2 92.1(3) 2_675 .
P1 O3 Mo4 122.6(5) . .
O21 O3 Mo4 129.1(5) 2_675 .
O22 O3 Mo4 129.4(5) . .
O20 O3 Mo4 67.0(4) . .
Mo6 O3 Mo4 91.2(3) 2_675 .
Mo2 O3 Mo4 91.5(3) . .
Mo6 O4 Mo4 138.2(4) . 2_675
Mo6 O5 Mo2 139.9(5) 2_675 .
Mo1 O6 Mo3 137.7(4) . .
Mo3 O7 Mo2 140.3(5) . .
Mo4 O8 Mo5 137.2(5) . .
Mo1 O9 Mo6 138.4(5) . .
Mo3 O10 Mo5 140.5(5) . 2_675
Mo5 O11 Mo1 137.6(4) . .
Mo2 O12 Mo4 140.2(4) . .
Mo2 O13 Mo1 137.1(4) . .
P1 O20 O3 53.2(4) . .
P1 O20 Mo5 122.6(4) . .
O3 O20 Mo5 130.9(5) . .
P1 O20 Mo3 123.0(4) . 2_675
O3 O20 Mo3 132.1(5) . 2_675
Mo5 O20 Mo3 93.2(3) . 2_675
P1 O20 Mo4 123.8(5) . .
O3 O20 Mo4 70.7(4) . .
Mo5 O20 Mo4 92.7(3) . .
Mo3 O20 Mo4 93.0(3) 2_675 .
P1 O21 O22 56.1(5) . .
P1 O21 O3 55.0(4) . 2_675
O22 O21 O3 92.6(6) . 2_675
P1 O21 Mo1 125.4(6) . .
O22 O21 Mo1 69.3(4) . .
O3 O21 Mo1 132.9(6) 2_675 .
P1 O21 Mo6 123.4(5) . .
O22 O21 Mo6 134.1(6) . .
O3 O21 Mo6 68.5(4) 2_675 .
Mo1 O21 Mo6 93.0(3) . .
P1 O21 Mo5 121.9(5) . .
O22 O21 Mo5 128.9(5) . .
O3 O21 Mo5 129.9(6) 2_675 .
Mo1 O21 Mo5 91.9(3) . .
Mo6 O21 Mo5 92.1(4) . .
P1 O22 O21 55.6(4) . .
P1 O22 O3 54.4(4) . .
O21 O22 O3 92.1(7) . .
P1 O22 Mo1 124.9(5) . .
O21 O22 Mo1 69.3(4) . .
O3 O22 Mo1 135.0(6) . .
P1 O22 Mo2 124.3(5) . .
O21 O22 Mo2 133.2(5) . .
O3 O22 Mo2 69.9(4) . .
Mo1 O22 Mo2 93.0(3) . .
P1 O22 Mo3 121.9(5) . .
O21 O22 Mo3 130.4(6) . .
O3 O22 Mo3 128.4(6) . .
Mo1 O22 Mo3 92.0(3) . .
Mo2 O22 Mo3 91.6(3) . .
N1 C1 C2 110.2(8) . .
N2 C2 C1 104.9(8) . .
N1 C3 N2 112.1(8) . .
C5 C4 N3 118.1(8) . .
C6 C5 C4 121.5(8) . .
C6 C5 N2 118.1(7) . .
C4 C5 N2 120.5(8) . .
C7 C6 C5 121.1(7) . .
C6 C7 C8 118.8(8) . .
C7 C8 N3 123.2(8) . .
C7 C8 N4 115.1(7) . .
N3 C8 N4 121.8(7) . .
N5 C9 N4 110.7(7) . .
C11 C10 N4 107.4(7) . .
C10 C11 N5 109.6(8) . .
N6 C12 N7 111.4(8) . .
C14 C13 N7 107.2(8) . .
C13 C14 N6 108.5(8) . .
N8 C15 C16 122.4(9) . .
N8 C15 N7 116.3(8) . .
C16 C15 N7 121.2(8) . .
C15 C16 C17 117.2(9) . .
C18 C17 C16 120.3(8) . .
C19 C18 C17 119.5(8) . .
C19 C18 N9 118.9(8) . .
C17 C18 N9 121.6(7) . .
C18 C19 N8 122.0(9) . .
N10 C20 N9 112.8(8) . .
C22 C21 N9 105.8(7) . .
C21 C22 N10 109.5(8) . .
C3 N1 C1 105.8(7) . .
C3 N1 Cu1 128.7(6) . .
C1 N1 Cu1 125.2(6) . .
C3 N2 C2 107.0(7) . .
C3 N2 C5 126.3(7) . .
C2 N2 C5 126.7(7) . .
C4 N3 C8 117.3(8) . .
C9 N4 C10 105.9(7) . .
C9 N4 C8 127.2(7) . .
C10 N4 C8 126.9(7) . .
C9 N5 C11 106.3(7) . .
C9 N5 Cu2 126.9(6) . .
C11 N5 Cu2 126.6(6) . .
C12 N6 C14 106.2(7) . .
C12 N6 Cu2 125.4(6) . .
C14 N6 Cu2 128.5(6) . .
C12 N7 C13 106.7(7) . .
C12 N7 C15 126.3(8) . .
C13 N7 C15 126.6(7) . .
C15 N8 C19 118.6(8) . .
C20 N9 C21 106.5(7) . .
C20 N9 C18 126.7(8) . .
C21 N9 C18 126.8(7) . .
C20 N10 C22 105.3(7) . .
C20 N10 Cu1 126.1(6) . 1_434
C22 N10 Cu1 128.6(6) . 1_434

loop_
_geom_bond_atom_site_label_1
_geom_bond_atom_site_label_2
_geom_bond_distance
_geom_bond_site_symmetry_2
Mo1 O18 1.676(6) .
Mo1 O9 1.861(7) .
Mo1 O6 1.880(6) .
Mo1 O11 1.908(7) .
Mo1 O13 1.935(7) .
Mo1 O21 2.430(9) .
Mo1 O22 2.431(9) .
Mo2 O17 1.655(6) .
Mo2 O13 1.872(7) .
Mo2 O7 1.890(6) .
Mo2 O12 1.898(7) .
Mo2 O5 1.909(7) .
Mo2 O22 2.454(9) .
Mo2 O3 2.478(9) .
Mo3 O19 1.656(6) .
Mo3 O7 1.881(6) .
Mo3 O10 1.882(6) .
Mo3 O1 1.909(7) .
Mo3 O6 1.918(6) .
Mo3 O20 2.449(10) 2_675
Mo3 O22 2.494(10) .
Mo4 O15 1.668(5) .
Mo4 O1 1.875(7) 2_675
Mo4 O8 1.900(7) .
Mo4 O12 1.903(7) .
Mo4 O4 1.909(7) 2_675
Mo4 O20 2.450(8) .
Mo4 O3 2.513(9) .
Mo5 O16 1.666(6) .
Mo5 O11 1.887(7) .
Mo5 O2 1.896(7) .
Mo5 O10 1.898(6) 2_675
Mo5 O8 1.904(7) .
Mo5 O20 2.446(9) .
Mo5 O21 2.491(10) .
Mo6 O14 1.665(7) .
Mo6 O5 1.869(7) 2_675
Mo6 O4 1.889(7) .
Mo6 O2 1.898(6) .
Mo6 O9 1.949(7) .
Mo6 O3 2.451(10) 2_675
Mo6 O21 2.481(10) .
P1 O3 1.516(9) 2_675
P1 O3 1.517(9) .
P1 O21 1.527(9) 2_675
P1 O21 1.527(9) .
P1 O22 1.535(10) 2_675
P1 O22 1.535(10) .
P1 O20 1.565(9) 2_675
P1 O20 1.565(9) .
Cu1 N10 1.860(7) 1_676
Cu1 N1 1.880(7) .
Cu2 N5 1.868(7) .
Cu2 N6 1.876(7) .
O1 Mo4 1.875(7) 2_675
O3 O21 1.735(12) 2_675
O3 O22 1.753(13) .
O3 O20 1.794(14) .
O3 Mo6 2.451(10) 2_675
O4 Mo4 1.909(7) 2_675
O5 Mo6 1.869(7) 2_675
O10 Mo5 1.898(6) 2_675
O20 Mo3 2.449(10) 2_675
O21 O22 1.719(15) .
O21 O3 1.735(12) 2_675
C1 N1 1.335(11) .
C1 C2 1.370(13) .
C2 N2 1.369(10) .
C3 N1 1.309(11) .
C3 N2 1.322(10) .
C4 C5 1.370(11) .
C4 N3 1.377(12) .
C5 C6 1.345(11) .
C5 N2 1.441(10) .
C6 C7 1.323(11) .
C7 C8 1.327(10) .
C8 N3 1.384(11) .
C8 N4 1.421(10) .
C9 N5 1.307(11) .
C9 N4 1.372(10) .
C10 C11 1.326(12) .
C10 N4 1.383(10) .
C11 N5 1.387(11) .
C12 N6 1.302(11) .
C12 N7 1.337(10) .
C13 C14 1.330(12) .
C13 N7 1.377(11) .
C14 N6 1.393(11) .
C15 N8 1.326(12) .
C15 C16 1.375(12) .
C15 N7 1.419(11) .
C16 C17 1.380(13) .
C17 C18 1.358(13) .
C18 C19 1.332(11) .
C18 N9 1.415(10) .
C19 N8 1.355(12) .
C20 N10 1.299(11) .
C20 N9 1.350(10) .
C21 C22 1.357(12) .
C21 N9 1.396(11) .
C22 N10 1.402(11) .
N10 Cu1 1.860(7) 1_434
